data_7718928
loop_
_publ_author_name
'Chan, Tek Long'
'Zhang, Jie'
'Xie, Zuowei'

_publ_section_title
;
 Carboranyl diphosphenes: synthesis, structure and reactivity.
;
_journal_issue 28
_journal_name_full 'Dalton transactions (Cambridge, England : 2003)'
_journal_page_first 10946
_journal_page_last 10955
_journal_paper_doi 10.1039/d5dt01239b
_journal_volume 54
_journal_year 2025
_chemical_formula_sum 'C13 H25 B10 N'
_chemical_formula_weight 303.44
_space_group_crystal_system triclinic
_space_group_IT_number 2
_space_group_name_Hall '-P 1'
_space_group_name_H-M_alt 'P -1'
_atom_sites_solution_hydrogens geom
_audit_creation_method SHELXL-2014/6
_audit_update_record
;
2025-06-13 deposited with the CCDC.	2025-06-18 downloaded from the CCDC.
;
_cell_angle_alpha 101.757(4)
_cell_angle_beta 111.650(4)
_cell_angle_gamma 90.553(4)
_cell_formula_units_Z 4
_cell_length_a 11.8212(9)
_cell_length_b 12.4383(9)
_cell_length_c 13.9058(10)
_cell_measurement_reflns_used 97
_cell_measurement_temperature 296(2)
_cell_measurement_theta_max 15
_cell_measurement_theta_min 15
_cell_volume 1852.4(2)
_computing_cell_refinement 'BRUKER D8VENTURE DIFFRACTOMETER'
_computing_data_collection 'BRUKER D8VENTURE DIFFRACTOMETER'
_computing_data_reduction 'BRUKER D8VENTURE DIFFRACTOMETER'
_computing_molecular_graphics 'BRUKER SHELXTL'
_computing_publication_material 'BRUKER SHELXTL'
_computing_structure_refinement 'SHELXL-2014/6 (Sheldrick, 2014)'
_computing_structure_solution 'BRUKER D8VENTURE DIFFRACTOMETER'
_diffrn_ambient_temperature 296(2)
_diffrn_measured_fraction_theta_full 0.997
_diffrn_measured_fraction_theta_max 0.997
_diffrn_measurement_device_type 'BRUKER D8VENTURE DIFFRACTOMETER'
_diffrn_measurement_method 'PHI & OMEGA SCAN'
_diffrn_radiation_type MoK\a
_diffrn_radiation_wavelength 0.71073
_diffrn_reflns_av_R_equivalents 0.0375
_diffrn_reflns_av_unetI/netI 0.0394
_diffrn_reflns_Laue_measured_fraction_full 0.997
_diffrn_reflns_Laue_measured_fraction_max 0.997
_diffrn_reflns_limit_h_max 14
_diffrn_reflns_limit_h_min -14
_diffrn_reflns_limit_k_max 14
_diffrn_reflns_limit_k_min -14
_diffrn_reflns_limit_l_max 16
_diffrn_reflns_limit_l_min -16
_diffrn_reflns_number 27353
_diffrn_reflns_point_group_measured_fraction_full 0.997
_diffrn_reflns_point_group_measured_fraction_max 0.997
_diffrn_reflns_theta_full 25.242
_diffrn_reflns_theta_max 25.249
_diffrn_reflns_theta_min 1.616
_exptl_absorpt_coefficient_mu 0.054
_exptl_absorpt_correction_T_max 0.7456
_exptl_absorpt_correction_T_min 0.6864
_exptl_absorpt_correction_type multi-scan
_exptl_crystal_colour colourless
_exptl_crystal_density_diffrn 1.088
_exptl_crystal_description block
_exptl_crystal_F_000 640
_exptl_crystal_size_max 0.500
_exptl_crystal_size_mid 0.400
_exptl_crystal_size_min 0.300
_refine_diff_density_max 0.177
_refine_diff_density_min -0.190
_refine_diff_density_rms 0.032
_refine_ls_extinction_method none
_refine_ls_goodness_of_fit_ref 1.032
_refine_ls_hydrogen_treatment constr
_refine_ls_matrix_type full
_refine_ls_number_parameters 433
_refine_ls_number_reflns 6682
_refine_ls_number_restraints 0
_refine_ls_restrained_S_all 1.032
_refine_ls_R_factor_all 0.0812
_refine_ls_R_factor_gt 0.0551
_refine_ls_shift/su_max 0.005
_refine_ls_shift/su_mean 0.001
_refine_ls_structure_factor_coef Fsqd
_refine_ls_weighting_details 'w=1/[\s^2^(Fo^2^)+(0.0830P)^2^+0.4254P] where P=(Fo^2^+2Fc^2^)/3'
_refine_ls_weighting_scheme calc
_refine_ls_wR_factor_gt 0.1456
_refine_ls_wR_factor_ref 0.1631
_reflns_Friedel_coverage 0.000
_reflns_number_gt 4743
_reflns_number_total 6682
_reflns_threshold_expression 'I > 2\s(I)'
_cod_data_source_file d5dt01239b2.cif
_cod_data_source_block 3
_cod_depositor_comments 'Adding full bibliography for 7718922--7718935.cif.'
_cod_database_code 7718928
_shelx_space_group_comment
;
The symmetry employed for this shelxl refinement is uniquely defined
by the following loop, which should always be used as a source of
symmetry information in preference to the above space-group names.
They are only intended as comments.
;
_shelx_estimated_absorpt_t_min 0.973
_shelx_estimated_absorpt_t_max 0.984
_shelxl_version_number 2014/6

loop_
_space_group_symop_operation_xyz
'x, y, z'
'-x, -y, -z'

loop_
_atom_site_label
_atom_site_type_symbol
_atom_site_fract_x
_atom_site_fract_y
_atom_site_fract_z
_atom_site_U_iso_or_equiv
_atom_site_adp_type
_atom_site_occupancy
_atom_site_site_symmetry_order
_atom_site_calc_flag
_atom_site_refinement_flags_posn
_atom_site_refinement_flags_adp
_atom_site_refinement_flags_occupancy
_atom_site_disorder_assembly
_atom_site_disorder_group
N1' N 0.30623(15) 0.60910(13) 0.30305(12) 0.0478(4) Uani 1 1 d . . . . .
N1 N 0.78772(14) 0.02540(12) 0.28930(12) 0.0435(4) Uani 1 1 d . . . . .
C1 C 0.93799(15) 0.07662(14) 0.23226(13) 0.0373(4) Uani 1 1 d . . . . .
C2 C 0.95637(17) 0.19034(14) 0.32497(15) 0.0446(4) Uani 1 1 d . . . . .
H2 H 0.8922 0.2025 0.3660 0.054 Uiso 1 1 calc R U . . .
C11 C 0.82540(16) -0.00166(14) 0.21456(13) 0.0389(4) Uani 1 1 d . . . . .
C12 C 0.77093(19) -0.09365(16) 0.11293(15) 0.0525(5) Uani 1 1 d . . . . .
C13 C 0.6903(2) -0.18167(19) 0.1276(2) 0.0794(8) Uani 1 1 d . . . . .
H13A H 0.6268 -0.1476 0.1466 0.119 Uiso 1 1 calc R U . . .
H13B H 0.6545 -0.2363 0.0625 0.119 Uiso 1 1 calc R U . . .
H13C H 0.7394 -0.2162 0.1829 0.119 Uiso 1 1 calc R U . . .
C14 C 0.8689(2) -0.15544(18) 0.08298(18) 0.0677(6) Uani 1 1 d . . . . .
H14A H 0.9225 -0.1043 0.0727 0.102 Uiso 1 1 calc R U . . .
H14B H 0.9153 -0.1903 0.1389 0.102 Uiso 1 1 calc R U . . .
H14C H 0.8304 -0.2104 0.0185 0.102 Uiso 1 1 calc R U . . .
C15 C 0.6918(2) -0.0407(2) 0.02215(17) 0.0734(7) Uani 1 1 d . . . . .
H15A H 0.6309 -0.0023 0.0420 0.110 Uiso 1 1 calc R U . . .
H15B H 0.7428 0.0104 0.0090 0.110 Uiso 1 1 calc R U . . .
H15C H 0.6526 -0.0972 -0.0410 0.110 Uiso 1 1 calc R U . . .
C16 C 0.68050(17) -0.01083(14) 0.30006(14) 0.0424(4) Uani 1 1 d . . . . .
C17 C 0.6852(2) -0.07761(18) 0.36998(16) 0.0579(5) Uani 1 1 d . . . . .
H17A H 0.7574 -0.1071 0.4037 0.070 Uiso 1 1 calc R U . . .
C18 C 0.5811(2) -0.0999(2) 0.38908(17) 0.0681(7) Uani 1 1 d . . . . .
H18A H 0.5837 -0.1456 0.4349 0.082 Uiso 1 1 calc R U . . .
C19 C 0.4745(2) -0.0555(2) 0.34137(19) 0.0693(6) Uani 1 1 d . . . . .
H19A H 0.4057 -0.0697 0.3558 0.083 Uiso 1 1 calc R U . . .
C20 C 0.4702(2) 0.00985(19) 0.2725(2) 0.0703(7) Uani 1 1 d . . . . .
H20A H 0.3978 0.0392 0.2391 0.084 Uiso 1 1 calc R U . . .
C21 C 0.57235(18) 0.03265(17) 0.25202(18) 0.0571(5) Uani 1 1 d . . . . .
H21A H 0.5683 0.0778 0.2054 0.068 Uiso 1 1 calc R U . . .
B3 B 1.0554(2) 0.09281(19) 0.35490(17) 0.0475(5) Uani 1 1 d . . . . .
H3 H 1.0598 0.0411 0.4114 0.057 Uiso 1 1 calc R U . . .
B4 B 1.0797(2) 0.0422(2) 0.23635(17) 0.0491(5) Uani 1 1 d . . . . .
H4 H 1.1020 -0.0430 0.2159 0.059 Uiso 1 1 calc R U . . .
B5 B 0.9852(2) 0.10908(19) 0.13779(17) 0.0465(5) Uani 1 1 d . . . . .
H5 H 0.9463 0.0670 0.0534 0.056 Uiso 1 1 calc R U . . .
B6 B 0.9027(2) 0.20140(18) 0.19607(19) 0.0482(5) Uani 1 1 d . . . . .
H6 H 0.8094 0.2191 0.1508 0.058 Uiso 1 1 calc R U . . .
B7 B 1.1043(2) 0.2358(2) 0.39684(19) 0.0572(6) Uani 1 1 d . . . . .
H7 H 1.1422 0.2768 0.4816 0.069 Uiso 1 1 calc R U . . .
B8 B 1.1858(2) 0.1441(2) 0.33897(19) 0.0593(6) Uani 1 1 d . . . . .
H8 H 1.2781 0.1254 0.3855 0.071 Uiso 1 1 calc R U . . .
B9 B 1.1423(2) 0.1551(2) 0.20520(19) 0.0556(6) Uani 1 1 d . . . . .
H9 H 1.2068 0.1436 0.1645 0.067 Uiso 1 1 calc R U . . .
B10 B 1.0327(2) 0.2525(2) 0.1799(2) 0.0572(6) Uani 1 1 d . . . . .
H10 H 1.0249 0.3041 0.1226 0.069 Uiso 1 1 calc R U . . .
B11 B 1.0098(2) 0.3031(2) 0.2993(2) 0.0598(6) Uani 1 1 d . . . . .
H11 H 0.9862 0.3876 0.3209 0.072 Uiso 1 1 calc R U . . .
B12 B 1.1574(2) 0.2748(2) 0.3040(2) 0.0616(7) Uani 1 1 d . . . . .
H12 H 1.2309 0.3411 0.3276 0.074 Uiso 1 1 calc R U . . .
C1' C 0.44948(16) 0.52684(14) 0.24138(13) 0.0377(4) Uani 1 1 d . . . . .
C2' C 0.46348(17) 0.45289(14) 0.33126(14) 0.0438(4) Uani 1 1 d . . . . .
H2' H 0.3977 0.4584 0.3707 0.053 Uiso 1 1 calc R U . . .
C11' C 0.33905(16) 0.59780(14) 0.22520(14) 0.0411(4) Uani 1 1 d . . . . .
C12' C 0.28206(19) 0.64009(17) 0.12203(15) 0.0517(5) Uani 1 1 d . . . . .
C13' C 0.2043(2) 0.5424(2) 0.03263(17) 0.0739(7) Uani 1 1 d . . . . .
H13D H 0.1439 0.5120 0.0531 0.111 Uiso 1 1 calc R U . . .
H13E H 0.1644 0.5678 -0.0313 0.111 Uiso 1 1 calc R U . . .
H13F H 0.2562 0.4867 0.0206 0.111 Uiso 1 1 calc R U . . .
C14' C 0.1991(2) 0.7319(2) 0.13402(18) 0.0721(7) Uani 1 1 d . . . . .
H14D H 0.1362 0.7051 0.1536 0.108 Uiso 1 1 calc R U . . .
H14E H 0.2469 0.7940 0.1881 0.108 Uiso 1 1 calc R U . . .
H14F H 0.1626 0.7541 0.0679 0.108 Uiso 1 1 calc R U . . .
C15' C 0.3793(2) 0.68998(19) 0.09091(18) 0.0663(6) Uani 1 1 d . . . . .
H15D H 0.4341 0.6357 0.0823 0.099 Uiso 1 1 calc R U . . .
H15E H 0.3402 0.7128 0.0254 0.099 Uiso 1 1 calc R U . . .
H15F H 0.4244 0.7526 0.1456 0.099 Uiso 1 1 calc R U . . .
C16' C 0.20722(19) 0.65827(16) 0.32154(16) 0.0486(5) Uani 1 1 d . . . . .
C17' C 0.0920(2) 0.6029(2) 0.2764(2) 0.0710(7) Uani 1 1 d . . . . .
H17B H 0.0775 0.5353 0.2284 0.085 Uiso 1 1 calc R U . . .
C18' C -0.0021(3) 0.6482(3) 0.3027(3) 0.0936(9) Uani 1 1 d . . . . .
H18B H -0.0800 0.6110 0.2722 0.112 Uiso 1 1 calc R U . . .
C19' C 0.0192(3) 0.7479(3) 0.3737(3) 0.0966(11) Uani 1 1 d . . . . .
H19B H -0.0447 0.7792 0.3895 0.116 Uiso 1 1 calc R U . . .
C20' C 0.1345(3) 0.8010(2) 0.4213(2) 0.0830(8) Uani 1 1 d . . . . .
H20B H 0.1490 0.8676 0.4706 0.100 Uiso 1 1 calc R U . . .
C21' C 0.2296(2) 0.75638(18) 0.39672(17) 0.0632(6) Uani 1 1 d . . . . .
H21B H 0.3082 0.7919 0.4304 0.076 Uiso 1 1 calc R U . . .
B3' B 0.4112(2) 0.38566(17) 0.20151(18) 0.0458(5) Uani 1 1 d . . . . .
H3' H 0.3175 0.3474 0.1543 0.055 Uiso 1 1 calc R U . . .
B4' B 0.4980(2) 0.45392(18) 0.14745(17) 0.0460(5) Uani 1 1 d . . . . .
H4' H 0.4613 0.4592 0.0636 0.055 Uiso 1 1 calc R U . . .
B5' B 0.5932(2) 0.56500(19) 0.24906(18) 0.0491(5) Uani 1 1 d . . . . .
H5' H 0.6177 0.6422 0.2313 0.059 Uiso 1 1 calc R U . . .
B6' B 0.5667(2) 0.56459(19) 0.36622(17) 0.0483(5) Uani 1 1 d . . . . .
H6' H 0.5726 0.6410 0.4246 0.058 Uiso 1 1 calc R U . . .
B7' B 0.5146(2) 0.32896(19) 0.3038(2) 0.0535(6) Uani 1 1 d . . . . .
H7' H 0.4880 0.2532 0.3225 0.064 Uiso 1 1 calc R U . . .
B8' B 0.5415(2) 0.32877(19) 0.18624(18) 0.0499(5) Uani 1 1 d . . . . .
H8' H 0.5335 0.2521 0.1275 0.060 Uiso 1 1 calc R U . . .
B9' B 0.6542(2) 0.43883(19) 0.21583(19) 0.0519(6) Uani 1 1 d . . . . .
H9' H 0.7200 0.4337 0.1764 0.062 Uiso 1 1 calc R U . . .
B10' B 0.6964(2) 0.5074(2) 0.3509(2) 0.0575(6) Uani 1 1 d . . . . .
H10' H 0.7893 0.5469 0.3995 0.069 Uiso 1 1 calc R U . . .
B11' B 0.6100(2) 0.4386(2) 0.40440(19) 0.0548(6) Uani 1 1 d . . . . .
H11' H 0.6451 0.4336 0.4883 0.066 Uiso 1 1 calc R U . . .
B12' B 0.6644(2) 0.3611(2) 0.31194(19) 0.0546(6) Uani 1 1 d . . . . .
H12' H 0.7364 0.3054 0.3351 0.066 Uiso 1 1 calc R U . . .

loop_
_atom_site_aniso_label
_atom_site_aniso_U_11
_atom_site_aniso_U_22
_atom_site_aniso_U_33
_atom_site_aniso_U_23
_atom_site_aniso_U_13
_atom_site_aniso_U_12
N1' 0.0561(10) 0.0482(9) 0.0521(9) 0.0157(7) 0.0326(8) 0.0164(8)
N1 0.0436(9) 0.0440(9) 0.0452(9) 0.0077(7) 0.0206(7) 0.0005(7)
C1 0.0367(10) 0.0400(10) 0.0366(9) 0.0075(7) 0.0158(8) 0.0062(8)
C2 0.0443(11) 0.0408(10) 0.0511(11) 0.0014(8) 0.0256(9) -0.0002(8)
C11 0.0377(10) 0.0405(10) 0.0374(9) 0.0109(8) 0.0118(8) 0.0022(8)
C12 0.0562(12) 0.0523(12) 0.0440(11) 0.0001(9) 0.0195(9) -0.0086(10)
C13 0.101(2) 0.0617(14) 0.0696(15) -0.0172(12) 0.0436(15) -0.0342(14)
C14 0.0861(17) 0.0549(13) 0.0598(13) -0.0073(10) 0.0356(13) -0.0005(12)
C15 0.0619(15) 0.0979(18) 0.0439(12) 0.0090(12) 0.0053(11) -0.0076(13)
C16 0.0444(11) 0.0396(10) 0.0440(10) 0.0040(8) 0.0209(8) -0.0039(8)
C17 0.0572(13) 0.0660(14) 0.0489(11) 0.0213(10) 0.0141(10) -0.0013(11)
C18 0.0822(17) 0.0743(15) 0.0534(13) 0.0192(11) 0.0301(12) -0.0190(13)
C19 0.0638(15) 0.0756(16) 0.0791(16) 0.0104(13) 0.0432(13) -0.0084(12)
C20 0.0535(14) 0.0672(15) 0.1031(19) 0.0270(14) 0.0399(13) 0.0126(11)
C21 0.0536(13) 0.0506(12) 0.0791(15) 0.0282(11) 0.0315(11) 0.0096(10)
B3 0.0423(12) 0.0571(13) 0.0394(11) 0.0118(10) 0.0107(10) 0.0029(10)
B4 0.0402(12) 0.0600(14) 0.0500(13) 0.0117(11) 0.0205(10) 0.0152(11)
B5 0.0427(12) 0.0599(14) 0.0417(12) 0.0144(10) 0.0199(10) 0.0057(10)
B6 0.0438(12) 0.0443(12) 0.0622(14) 0.0205(10) 0.0218(11) 0.0094(10)
B7 0.0520(14) 0.0652(16) 0.0490(13) -0.0024(11) 0.0215(11) -0.0163(12)
B8 0.0367(13) 0.0862(18) 0.0514(14) 0.0152(13) 0.0128(11) 0.0039(12)
B9 0.0407(13) 0.0796(17) 0.0536(14) 0.0161(12) 0.0253(11) 0.0067(12)
B10 0.0550(15) 0.0616(15) 0.0648(15) 0.0254(12) 0.0280(12) 0.0008(12)
B11 0.0645(16) 0.0416(13) 0.0818(18) 0.0087(12) 0.0401(14) -0.0037(11)
B12 0.0499(14) 0.0717(17) 0.0644(15) 0.0087(13) 0.0269(12) -0.0136(12)
C1' 0.0444(10) 0.0365(9) 0.0374(9) 0.0072(7) 0.0219(8) 0.0029(8)
C2' 0.0517(11) 0.0430(10) 0.0479(10) 0.0158(8) 0.0287(9) 0.0110(9)
C11' 0.0459(11) 0.0381(10) 0.0435(10) 0.0078(8) 0.0223(9) 0.0045(8)
C12' 0.0580(13) 0.0587(12) 0.0434(10) 0.0168(9) 0.0218(9) 0.0148(10)
C13' 0.0719(16) 0.0871(17) 0.0509(13) 0.0104(12) 0.0125(11) 0.0092(13)
C14' 0.0839(17) 0.0840(17) 0.0654(14) 0.0388(13) 0.0350(13) 0.0403(14)
C15' 0.0884(17) 0.0684(14) 0.0640(14) 0.0331(12) 0.0440(13) 0.0211(12)
C16' 0.0594(13) 0.0496(11) 0.0565(12) 0.0243(9) 0.0373(10) 0.0212(10)
C17' 0.0713(16) 0.0601(14) 0.1016(19) 0.0257(13) 0.0513(15) 0.0157(12)
C18' 0.0745(18) 0.102(2) 0.143(3) 0.056(2) 0.0701(19) 0.0283(17)
C19' 0.111(3) 0.117(3) 0.121(3) 0.063(2) 0.090(2) 0.070(2)
C20' 0.125(3) 0.0772(17) 0.0763(17) 0.0279(14) 0.0648(18) 0.0544(18)
C21' 0.0842(16) 0.0578(13) 0.0612(13) 0.0182(11) 0.0399(12) 0.0241(12)
B3' 0.0481(13) 0.0357(11) 0.0530(13) 0.0020(9) 0.0225(10) -0.0009(9)
B4' 0.0549(14) 0.0459(12) 0.0426(11) 0.0035(9) 0.0280(10) 0.0054(10)
B5' 0.0479(13) 0.0462(12) 0.0590(14) 0.0068(10) 0.0295(11) -0.0031(10)
B6' 0.0505(13) 0.0459(12) 0.0435(12) -0.0014(9) 0.0182(10) 0.0044(10)
B7' 0.0635(15) 0.0436(12) 0.0685(15) 0.0197(11) 0.0382(13) 0.0165(11)
B8' 0.0546(14) 0.0429(12) 0.0516(13) 0.0001(10) 0.0249(11) 0.0065(10)
B9' 0.0486(13) 0.0568(14) 0.0569(14) 0.0050(11) 0.0315(11) 0.0055(11)
B10' 0.0452(13) 0.0610(15) 0.0573(14) -0.0023(12) 0.0174(11) 0.0017(11)
B11' 0.0581(15) 0.0655(15) 0.0443(12) 0.0136(11) 0.0222(11) 0.0225(12)
B12' 0.0529(14) 0.0570(14) 0.0572(14) 0.0075(11) 0.0269(12) 0.0180(11)

loop_
_atom_type_symbol
_atom_type_description
_atom_type_scat_dispersion_real
_atom_type_scat_dispersion_imag
_atom_type_scat_source
C C 0.0033 0.0016 'International Tables Vol C Tables 4.2.6.8 and 6.1.1.4'
H H 0.0000 0.0000 'International Tables Vol C Tables 4.2.6.8 and 6.1.1.4'
B B 0.0013 0.0007 'International Tables Vol C Tables 4.2.6.8 and 6.1.1.4'
N N 0.0061 0.0033 'International Tables Vol C Tables 4.2.6.8 and 6.1.1.4'

loop_
_geom_angle_atom_site_label_1
_geom_angle_atom_site_label_2
_geom_angle_atom_site_label_3
_geom_angle
_geom_angle_site_symmetry_1
_geom_angle_site_symmetry_3
_geom_angle_publ_flag
C11' N1' C16' 131.83(16) . . ?
C11 N1 C16 130.93(16) . . ?
C11 C1 C2 112.42(13) . . ?
C11 C1 B4 128.11(15) . . ?
C2 C1 B4 108.33(14) . . ?
C11 C1 B5 127.81(15) . . ?
C2 C1 B5 108.34(14) . . ?
B4 C1 B5 62.45(11) . . ?
C11 C1 B3 115.01(14) . . ?
C2 C1 B3 60.20(11) . . ?
B4 C1 B3 61.80(12) . . ?
B5 C1 B3 112.92(14) . . ?
C11 C1 B6 114.59(14) . . ?
C2 C1 B6 60.13(12) . . ?
B4 C1 B6 112.96(14) . . ?
B5 C1 B6 61.88(12) . . ?
B3 C1 B6 112.42(15) . . ?
C1 C2 B7 113.05(15) . . ?
C1 C2 B11 113.41(15) . . ?
B7 C2 B11 63.53(14) . . ?
C1 C2 B3 61.87(11) . . ?
B7 C2 B3 63.23(14) . . ?
B11 C2 B3 116.28(16) . . ?
C1 C2 B6 62.15(11) . . ?
B7 C2 B6 115.92(15) . . ?
B11 C2 B6 63.19(14) . . ?
B3 C2 B6 115.56(15) . . ?
N1 C11 C12 128.68(16) . . ?
N1 C11 C1 110.97(15) . . ?
C12 C11 C1 120.27(15) . . ?
C14 C12 C13 105.67(18) . . ?
C14 C12 C11 112.83(17) . . ?
C13 C12 C11 110.89(16) . . ?
C14 C12 C15 110.39(17) . . ?
C13 C12 C15 109.04(19) . . ?
C11 C12 C15 107.97(17) . . ?
C21 C16 C17 118.96(18) . . ?
C21 C16 N1 119.50(16) . . ?
C17 C16 N1 120.93(17) . . ?
C18 C17 C16 119.4(2) . . ?
C19 C18 C17 121.0(2) . . ?
C20 C19 C18 119.4(2) . . ?
C19 C20 C21 120.6(2) . . ?
C20 C21 C16 120.65(19) . . ?
C2 B3 C1 57.93(11) . . ?
C2 B3 B8 103.46(16) . . ?
C1 B3 B8 105.37(15) . . ?
C2 B3 B4 104.24(14) . . ?
C1 B3 B4 58.82(11) . . ?
B8 B3 B4 60.01(13) . . ?
C2 B3 B7 57.97(13) . . ?
C1 B3 B7 105.64(15) . . ?
B8 B3 B7 59.59(14) . . ?
B4 B3 B7 107.70(16) . . ?
C1 B4 B8 105.76(15) . . ?
C1 B4 B3 59.38(11) . . ?
B8 B4 B3 59.96(13) . . ?
C1 B4 B9 105.01(15) . . ?
B8 B4 B9 59.93(14) . . ?
B3 B4 B9 107.67(17) . . ?
C1 B4 B5 58.82(11) . . ?
B8 B4 B5 107.82(17) . . ?
B3 B4 B5 108.01(15) . . ?
B9 B4 B5 59.58(13) . . ?
C1 B5 B9 105.43(15) . . ?
C1 B5 B10 105.87(15) . . ?
B9 B5 B10 59.97(14) . . ?
C1 B5 B6 59.53(11) . . ?
B9 B5 B6 107.46(17) . . ?
B10 B5 B6 59.59(13) . . ?
C1 B5 B4 58.73(11) . . ?
B9 B5 B4 60.20(13) . . ?
B10 B5 B4 108.32(16) . . ?
B6 B5 B4 108.04(15) . . ?
C2 B6 C1 57.73(10) . . ?
C2 B6 B10 103.87(16) . . ?
C1 B6 B10 105.62(15) . . ?
C2 B6 B5 103.89(14) . . ?
C1 B6 B5 58.59(11) . . ?
B10 B6 B5 60.20(13) . . ?
C2 B6 B11 58.00(13) . . ?
C1 B6 B11 105.64(16) . . ?
B10 B6 B11 60.05(13) . . ?
B5 B6 B11 107.95(16) . . ?
C2 B7 B8 104.42(16) . . ?
C2 B7 B12 103.98(17) . . ?
B8 B7 B12 60.89(14) . . ?
C2 B7 B3 58.79(12) . . ?
B8 B7 B3 60.02(14) . . ?
B12 B7 B3 108.73(17) . . ?
C2 B7 B11 58.32(13) . . ?
B8 B7 B11 108.44(17) . . ?
B12 B7 B11 59.61(14) . . ?
B3 B7 B11 108.30(16) . . ?
B7 B8 B3 60.39(13) . . ?
B7 B8 B4 108.37(16) . . ?
B3 B8 B4 60.03(13) . . ?
B7 B8 B9 107.50(18) . . ?
B3 B8 B9 108.08(16) . . ?
B4 B8 B9 60.38(14) . . ?
B7 B8 B12 59.91(14) . . ?
B3 B8 B12 108.24(17) . . ?
B4 B8 B12 108.13(17) . . ?
B9 B8 B12 59.42(14) . . ?
B12 B9 B5 108.57(17) . . ?
B12 B9 B10 60.21(15) . . ?
B5 B9 B10 60.19(13) . . ?
B12 B9 B8 60.77(15) . . ?
B5 B9 B8 108.14(16) . . ?
B10 B9 B8 108.71(17) . . ?
B12 B9 B4 108.66(16) . . ?
B5 B9 B4 60.22(12) . . ?
B10 B9 B4 108.51(16) . . ?
B8 B9 B4 59.69(14) . . ?
B6 B10 B9 107.85(16) . . ?
B6 B10 B11 60.29(13) . . ?
B9 B10 B11 107.31(17) . . ?
B6 B10 B12 108.08(16) . . ?
B9 B10 B12 59.72(14) . . ?
B11 B10 B12 59.64(15) . . ?
B6 B10 B5 60.21(12) . . ?
B9 B10 B5 59.84(13) . . ?
B11 B10 B5 108.15(16) . . ?
B12 B10 B5 107.90(17) . . ?
C2 B11 B12 104.25(17) . . ?
C2 B11 B10 104.18(16) . . ?
B12 B11 B10 60.26(14) . . ?
C2 B11 B7 58.16(13) . . ?
B12 B11 B7 60.12(14) . . ?
B10 B11 B7 108.04(18) . . ?
C2 B11 B6 58.81(12) . . ?
B12 B11 B6 108.07(17) . . ?
B10 B11 B6 59.66(14) . . ?
B7 B11 B6 107.89(16) . . ?
B11 B12 B9 107.95(17) . . ?
B11 B12 B7 60.27(14) . . ?
B9 B12 B7 107.24(17) . . ?
B11 B12 B10 60.10(14) . . ?
B9 B12 B10 60.06(14) . . ?
B7 B12 B10 108.03(17) . . ?
B11 B12 B8 107.61(16) . . ?
B9 B12 B8 59.80(14) . . ?
B7 B12 B8 59.20(14) . . ?
B10 B12 B8 107.82(18) . . ?
C11' C1' C2' 112.15(13) . . ?
C11' C1' B4' 128.51(15) . . ?
C2' C1' B4' 108.35(13) . . ?
C11' C1' B5' 127.74(14) . . ?
C2' C1' B5' 108.36(14) . . ?
B4' C1' B5' 62.51(12) . . ?
C11' C1' B3' 114.99(14) . . ?
C2' C1' B3' 60.11(11) . . ?
B4' C1' B3' 62.03(11) . . ?
B5' C1' B3' 113.23(14) . . ?
C11' C1' B6' 114.65(14) . . ?
C2' C1' B6' 60.14(11) . . ?
B4' C1' B6' 112.50(14) . . ?
B5' C1' B6' 61.52(12) . . ?
B3' C1' B6' 112.23(14) . . ?
C1' C2' B7' 113.49(14) . . ?
C1' C2' B11' 113.41(15) . . ?
B7' C2' B11' 63.18(14) . . ?
C1' C2' B3' 62.05(11) . . ?
B7' C2' B3' 63.35(13) . . ?
B11' C2' B3' 115.88(15) . . ?
C1' C2' B6' 62.33(11) . . ?
B7' C2' B6' 115.92(15) . . ?
B11' C2' B6' 63.12(13) . . ?
B3' C2' B6' 115.72(14) . . ?
N1' C11' C12' 128.96(17) . . ?
N1' C11' C1' 110.68(15) . . ?
C12' C11' C1' 120.32(14) . . ?
C15' C12' C14' 105.87(17) . . ?
C15' C12' C13' 110.33(17) . . ?
C14' C12' C13' 108.62(18) . . ?
C15' C12' C11' 112.28(16) . . ?
C14' C12' C11' 111.57(15) . . ?
C13' C12' C11' 108.12(16) . . ?
C17' C16' C21' 119.8(2) . . ?
C17' C16' N1' 120.47(19) . . ?
C21' C16' N1' 119.1(2) . . ?
C16' C17' C18' 119.7(3) . . ?
C19' C18' C17' 120.2(3) . . ?
C20' C19' C18' 120.0(2) . . ?
C19' C20' C21' 120.4(3) . . ?
C20' C21' C16' 119.7(3) . . ?
C2' B3' C1' 57.84(10) . . ?
C2' B3' B8' 103.71(16) . . ?
C1' B3' B8' 105.36(15) . . ?
C2' B3' B4' 103.83(15) . . ?
C1' B3' B4' 58.50(11) . . ?
B8' B3' B4' 59.95(12) . . ?
C2' B3' B7' 57.89(12) . . ?
C1' B3' B7' 105.67(15) . . ?
B8' B3' B7' 60.17(13) . . ?
B4' B3' B7' 107.90(16) . . ?
C1' B4' B9' 105.66(15) . . ?
C1' B4' B8' 105.96(14) . . ?
B9' B4' B8' 60.19(13) . . ?
C1' B4' B3' 59.47(11) . . ?
B9' B4' B3' 107.90(16) . . ?
B8' B4' B3' 59.76(12) . . ?
C1' B4' B5' 58.85(11) . . ?
B9' B4' B5' 60.18(13) . . ?
B8' B4' B5' 108.43(16) . . ?
B3' B4' B5' 108.18(14) . . ?
C1' B5' B6' 59.90(11) . . ?
C1' B5' B10' 105.82(15) . . ?
B6' B5' B10' 59.53(13) . . ?
C1' B5' B9' 105.02(15) . . ?
B6' B5' B9' 107.39(16) . . ?
B10' B5' B9' 59.85(13) . . ?
C1' B5' B4' 58.63(11) . . ?
B6' B5' B4' 108.06(15) . . ?
B10' B5' B4' 107.62(16) . . ?
B9' B5' B4' 59.58(13) . . ?
C2' B6' C1' 57.54(11) . . ?
C2' B6' B10' 103.82(16) . . ?
C1' B6' B10' 105.55(15) . . ?
C2' B6' B5' 104.01(15) . . ?
C1' B6' B5' 58.58(11) . . ?
B10' B6' B5' 60.49(13) . . ?
C2' B6' B11' 57.91(13) . . ?
C1' B6' B11' 105.33(15) . . ?
B10' B6' B11' 60.04(14) . . ?
B5' B6' B11' 108.22(16) . . ?
C2' B7' B11' 58.48(13) . . ?
C2' B7' B12' 104.08(16) . . ?
B11' B7' B12' 59.90(14) . . ?
C2' B7' B3' 58.75(11) . . ?
B11' B7' B3' 108.21(15) . . ?
B12' B7' B3' 107.99(16) . . ?
C2' B7' B8' 103.94(15) . . ?
B11' B7' B8' 107.93(16) . . ?
B12' B7' B8' 60.16(13) . . ?
B3' B7' B8' 59.61(13) . . ?
B3' B8' B4' 60.29(12) . . ?
B3' B8' B9' 108.09(15) . . ?
B4' B8' B9' 59.90(13) . . ?
B3' B8' B12' 108.10(15) . . ?
B4' B8' B12' 108.00(16) . . ?
B9' B8' B12' 59.92(13) . . ?
B3' B8' B7' 60.21(12) . . ?
B4' B8' B7' 108.20(15) . . ?
B9' B8' B7' 107.63(16) . . ?
B12' B8' B7' 59.69(14) . . ?
B4' B9' B12' 108.17(16) . . ?
B4' B9' B8' 59.92(13) . . ?
B12' B9' B8' 60.10(14) . . ?
B4' B9' B10' 108.29(16) . . ?
B12' B9' B10' 60.32(14) . . ?
B8' B9' B10' 108.38(16) . . ?
B4' B9' B5' 60.24(13) . . ?
B12' B9' B5' 108.39(16) . . ?
B8' B9' B5' 108.26(15) . . ?
B10' B9' B5' 60.04(13) . . ?
B6' B10' B11' 60.37(13) . . ?
B6' B10' B9' 107.95(17) . . ?
B11' B10' B9' 107.39(17) . . ?
B6' B10' B5' 59.98(13) . . ?
B11' B10' B5' 108.08(17) . . ?
B9' B10' B5' 60.10(13) . . ?
B6' B10' B12' 108.03(17) . . ?
B11' B10' B12' 59.54(14) . . ?
B9' B10' B12' 59.78(13) . . ?
B5' B10' B12' 108.00(17) . . ?
C2' B11' B12' 104.15(16) . . ?
C2' B11' B7' 58.34(13) . . ?
B12' B11' B7' 60.12(14) . . ?
C2' B11' B10' 104.28(16) . . ?
B12' B11' B10' 60.60(13) . . ?
B7' B11' B10' 108.66(16) . . ?
C2' B11' B6' 58.97(12) . . ?
B12' B11' B6' 108.25(16) . . ?
B7' B11' B6' 108.47(16) . . ?
B10' B11' B6' 59.58(14) . . ?
B11' B12' B7' 59.98(14) . . ?
B11' B12' B9' 107.75(16) . . ?
B7' B12' B9' 108.04(16) . . ?
B11' B12' B8' 107.99(16) . . ?
B7' B12' B8' 60.15(13) . . ?
B9' B12' B8' 59.98(13) . . ?
B11' B12' B10' 59.86(14) . . ?
B7' B12' B10' 107.96(16) . . ?
B9' B12' B10' 59.90(14) . . ?
B8' B12' B10' 107.95(17) . . ?

loop_
_geom_bond_atom_site_label_1
_geom_bond_atom_site_label_2
_geom_bond_distance
_geom_bond_site_symmetry_2
_geom_bond_publ_flag
N1' C11' 1.261(2) . ?
N1' C16' 1.408(2) . ?
N1 C11 1.262(2) . ?
N1 C16 1.410(2) . ?
C1 C11 1.554(2) . ?
C1 C2 1.660(2) . ?
C1 B4 1.717(3) . ?
C1 B5 1.719(3) . ?
C1 B3 1.727(3) . ?
C1 B6 1.735(3) . ?
C2 B7 1.685(3) . ?
C2 B11 1.687(3) . ?
C2 B3 1.699(3) . ?
C2 B6 1.702(3) . ?
C11 C12 1.542(3) . ?
C12 C14 1.533(3) . ?
C12 C13 1.537(3) . ?
C12 C15 1.543(3) . ?
C16 C21 1.380(3) . ?
C16 C17 1.389(3) . ?
C17 C18 1.388(3) . ?
C18 C19 1.371(3) . ?
C19 C20 1.364(3) . ?
C20 C21 1.378(3) . ?
B3 B8 1.767(3) . ?
B3 B4 1.769(3) . ?
B3 B7 1.774(3) . ?
B4 B8 1.768(3) . ?
B4 B9 1.781(3) . ?
B4 B5 1.781(3) . ?
B5 B9 1.769(3) . ?
B5 B10 1.776(3) . ?
B5 B6 1.776(3) . ?
B6 B10 1.765(3) . ?
B6 B11 1.776(4) . ?
B7 B8 1.760(4) . ?
B7 B12 1.772(3) . ?
B7 B11 1.775(4) . ?
B8 B9 1.773(3) . ?
B8 B12 1.790(4) . ?
B9 B12 1.766(4) . ?
B9 B10 1.772(3) . ?
B10 B11 1.772(4) . ?
B10 B12 1.774(4) . ?
B11 B12 1.763(4) . ?
C1' C11' 1.556(2) . ?
C1' C2' 1.660(2) . ?
C1' B4' 1.714(3) . ?
C1' B5' 1.718(3) . ?
C1' B3' 1.732(3) . ?
C1' B6' 1.742(3) . ?
C2' B7' 1.684(3) . ?
C2' B11' 1.686(3) . ?
C2' B3' 1.700(3) . ?
C2' B6' 1.706(3) . ?
C11' C12' 1.546(2) . ?
C12' C15' 1.535(3) . ?
C12' C14' 1.536(3) . ?
C12' C13' 1.545(3) . ?
C16' C17' 1.378(3) . ?
C16' C21' 1.386(3) . ?
C17' C18' 1.385(3) . ?
C18' C19' 1.374(4) . ?
C19' C20' 1.368(4) . ?
C20' C21' 1.380(3) . ?
B3' B8' 1.766(3) . ?
B3' B4' 1.776(3) . ?
B3' B7' 1.777(3) . ?
B4' B9' 1.769(3) . ?
B4' B8' 1.770(3) . ?
B4' B5' 1.781(3) . ?
B5' B6' 1.770(3) . ?
B5' B10' 1.779(3) . ?
B5' B9' 1.780(3) . ?
B6' B10' 1.762(3) . ?
B6' B11' 1.776(3) . ?
B7' B11' 1.766(4) . ?
B7' B12' 1.768(3) . ?
B7' B8' 1.776(3) . ?
B8' B9' 1.774(3) . ?
B8' B12' 1.776(3) . ?
B9' B12' 1.773(3) . ?
B9' B10' 1.775(3) . ?
B10' B11' 1.770(4) . ?
B10' B12' 1.783(4) . ?
B11' B12' 1.764(3) . ?
